data_4072596
loop_
_publ_author_name
'Marinescu, Smaranda C.'
'Agapie, Theodor'
'Day, Michael W.'
'Bercaw, John E.'

_publ_section_title
;
 Group 3 Dialkyl Complexes with Tetradentate (L, L, N, O; L = N, O, S)
 Monoanionic Ligands:&#x00A0; Synthesis and Reactivity
;
_journal_issue 5
_journal_name_full Organometallics
_journal_page_first 1178
_journal_paper_doi 10.1021/om0608612
_journal_volume 26
_journal_year 2007
_chemical_formula_moiety 'C45 H76 N3 O Si2 Y'
_chemical_formula_sum 'C45 H76 N3 O Si2 Y'
_chemical_formula_weight 820.18
_chemical_name_systematic
; 

 ? 

;
_space_group_IT_number 14
_symmetry_cell_setting monoclinic
_symmetry_space_group_name_Hall '-P 2ybc'
_symmetry_space_group_name_H-M 'P 1 21/c 1'
_atom_sites_solution_hydrogens geom
_atom_sites_solution_primary direct
_atom_sites_solution_secondary difmap
_audit_creation_method SHELXL-97
_cell_angle_alpha 90.00
_cell_angle_beta 103.571(2)
_cell_angle_gamma 90.00
_cell_formula_units_Z 4
_cell_length_a 18.3292(16)
_cell_length_b 10.1929(8)
_cell_length_c 28.733(2)
_cell_measurement_reflns_used 10358
_cell_measurement_temperature 100(2)
_cell_measurement_theta_max 24.74
_cell_measurement_theta_min 2.29
_cell_volume 5218.2(7)
_computing_cell_refinement 'Bruker SAINT v6.45A'
_computing_data_collection 'Bruker SMART v5.630'
_computing_data_reduction 'Bruker SAINT v6.45A'
_computing_molecular_graphics 'Bruker XP v5.1'
_computing_publication_material 'Bruker XCIF v6.12'
_computing_structure_refinement 'Bruker XL v6.12'
_computing_structure_solution 'Bruker XS v6.12'
_diffrn_ambient_temperature 100(2)
_diffrn_measured_fraction_theta_full 0.999
_diffrn_measured_fraction_theta_max 0.999
_diffrn_measurement_device_type 'Bruker SMART 1000'
_diffrn_measurement_method '\w scans at 4 \f settings'
_diffrn_radiation_monochromator graphite
_diffrn_radiation_source 'fine-focus sealed tube'
_diffrn_radiation_type MoK\a
_diffrn_radiation_wavelength 0.71073
_diffrn_reflns_av_R_equivalents 0.1091
_diffrn_reflns_av_sigmaI/netI 0.0745
_diffrn_reflns_limit_h_max 19
_diffrn_reflns_limit_h_min -19
_diffrn_reflns_limit_k_max 10
_diffrn_reflns_limit_k_min -10
_diffrn_reflns_limit_l_max 30
_diffrn_reflns_limit_l_min -30
_diffrn_reflns_number 46835
_diffrn_reflns_theta_full 22.49
_diffrn_reflns_theta_max 22.49
_diffrn_reflns_theta_min 1.46
_exptl_absorpt_coefficient_mu 1.194
_exptl_absorpt_correction_T_max 0.8799
_exptl_absorpt_correction_T_min 0.6940
_exptl_absorpt_correction_type none
_exptl_crystal_colour Colorless
_exptl_crystal_density_diffrn 1.044
_exptl_crystal_density_meas 0
_exptl_crystal_density_method 'not measured'
_exptl_crystal_description Blade
_exptl_crystal_F_000 1768
_exptl_crystal_size_max 0.33
_exptl_crystal_size_mid 0.33
_exptl_crystal_size_min 0.11
_refine_diff_density_max 0.699
_refine_diff_density_min -0.530
_refine_diff_density_rms 0.081
_refine_ls_extinction_method none
_refine_ls_goodness_of_fit_ref 2.059
_refine_ls_hydrogen_treatment Riding
_refine_ls_matrix_type 'Full matrix'
_refine_ls_number_parameters 524
_refine_ls_number_reflns 6804
_refine_ls_number_restraints 0
_refine_ls_restrained_S_all 2.059
_refine_ls_R_factor_all 0.0896
_refine_ls_R_factor_gt 0.0640
_refine_ls_shift/su_max 0.007
_refine_ls_shift/su_mean 0.000
_refine_ls_structure_factor_coef Fsqd
_refine_ls_weighting_details w=1/s^2^(Fo^2^)
_refine_ls_weighting_scheme sigma
_refine_ls_wR_factor_gt 0.1126
_refine_ls_wR_factor_ref 0.1151
_reflns_number_gt 4530
_reflns_number_total 6804
_reflns_threshold_expression >2sigma(I)
_cod_data_source_file om0608612si20061109_015038.cif
_cod_data_source_block scm02
_cod_depositor_comments
;
The following automatic conversions were performed:

'_symmetry_cell_setting' value 'Monoclinic' changed to 'monoclinic'
according to /home/saulius/struct/CIF-dictionaries/cif_core.dic
dictionary named 'cif_core.dic' version 2.4.1 from
2010-06-29.

'_refine_ls_weighting_scheme' value 'Sigma' changed to
'sigma' according to
/home/saulius/struct/CIF-dictionaries/cif_core.dic dictionary named
'cif_core.dic' version 2.4.1 from 2010-06-29.

Automatic conversion script
Id: cif_fix_values 1715 2011-07-08 13:25:40Z adriana 

The following automatic conversions were performed:

'_atom_sites_solution_primary' value 'Direct methods' was changed to
'direct'.

'_atom_sites_solution_secondary' value 'Difference Fourier map' was
changed to 'difmap'.

'_atom_sites_solution_hydrogens' value 'Geometric positions' was
changed to 'geom'.

Automatic conversion script
Id: cif_fix_values 6452 2018-10-05 10:23:21Z andrius 
;
_cod_original_cell_volume 5218.2(8)
_cod_original_sg_symbol_H-M P2(1)/c
_cod_database_code 4072596

loop_
_symmetry_equiv_pos_as_xyz
'x, y, z'
'-x, y+1/2, -z+1/2'
'-x, -y, -z'
'x, -y-1/2, z-1/2'

loop_
_atom_site_label
_atom_site_type_symbol
_atom_site_fract_x
_atom_site_fract_y
_atom_site_fract_z
_atom_site_U_iso_or_equiv
_atom_site_adp_type
_atom_site_occupancy
_atom_site_symmetry_multiplicity
_atom_site_calc_flag
_atom_site_refinement_flags
_atom_site_disorder_assembly
_atom_site_disorder_group
Y1 Y 0.74554(3) 0.44407(5) 0.14499(2) 0.0357(2) Uani 1 1 d . . .
Si1 Si 0.87841(9) 0.21816(14) 0.24420(6) 0.0331(5) Uani 1 1 d . . .
Si2 Si 0.58540(10) 0.19363(18) 0.10683(9) 0.0711(7) Uani 1 1 d . . .
O1 O 0.8125(2) 0.3600(3) 0.10262(13) 0.0372(10) Uani 1 1 d . . .
N1 N 0.8391(2) 0.6240(4) 0.13998(15) 0.0322(12) Uani 1 1 d . . .
N2 N 0.6942(3) 0.6185(5) 0.06747(19) 0.0520(15) Uani 1 1 d . A .
N3 N 0.7455(3) 0.6122(4) 0.21277(19) 0.0464(14) Uani 1 1 d . A .
C1 C 0.9133(3) 0.5544(5) 0.15223(18) 0.0343(14) Uani 1 1 d . . .
H1A H 0.9158 0.5034 0.1819 0.041 Uiso 1 1 calc R . .
H1B H 0.9533 0.6218 0.1597 0.041 Uiso 1 1 calc R . .
C2 C 0.9316(3) 0.4624(5) 0.11511(18) 0.0265(14) Uani 1 1 d . . .
C3 C 1.0020(3) 0.4713(5) 0.10599(18) 0.0291(14) Uani 1 1 d . . .
H3A H 1.0340 0.5413 0.1198 0.035 Uiso 1 1 calc R . .
C4 C 1.0275(3) 0.3811(5) 0.07725(18) 0.0268(14) Uani 1 1 d . . .
C5 C 0.9782(3) 0.2787(5) 0.05937(18) 0.0322(15) Uani 1 1 d . . .
H5A H 0.9948 0.2140 0.0404 0.039 Uiso 1 1 calc R . .
C6 C 0.9068(3) 0.2646(5) 0.06729(19) 0.0288(14) Uani 1 1 d . . .
C7 C 0.8808(3) 0.3615(5) 0.09473(19) 0.0267(14) Uani 1 1 d . . .
C8 C 1.1049(3) 0.3932(5) 0.0677(2) 0.0365(16) Uani 1 1 d . . .
C9 C 1.1148(3) 0.5298(5) 0.0470(2) 0.063(2) Uani 1 1 d . . .
H9A H 1.0788 0.5404 0.0161 0.094 Uiso 1 1 calc R . .
H9B H 1.1660 0.5382 0.0425 0.094 Uiso 1 1 calc R . .
H9C H 1.1061 0.5976 0.0693 0.094 Uiso 1 1 calc R . .
C10 C 1.1642(3) 0.3745(6) 0.1150(2) 0.074(2) Uani 1 1 d . . .
H10A H 1.1607 0.4468 0.1368 0.111 Uiso 1 1 calc R . .
H10B H 1.2144 0.3737 0.1085 0.111 Uiso 1 1 calc R . .
H10C H 1.1553 0.2911 0.1297 0.111 Uiso 1 1 calc R . .
C11 C 1.1203(3) 0.2924(6) 0.0321(2) 0.062(2) Uani 1 1 d . . .
H11A H 1.0827 0.3013 0.0017 0.093 Uiso 1 1 calc R . .
H11B H 1.1176 0.2040 0.0449 0.093 Uiso 1 1 calc R . .
H11C H 1.1704 0.3072 0.0266 0.093 Uiso 1 1 calc R . .
C12 C 0.8562(3) 0.1479(5) 0.0462(2) 0.0405(16) Uani 1 1 d . . .
C13 C 0.8336(3) 0.0721(5) 0.0868(2) 0.0489(17) Uani 1 1 d . . .
H13A H 0.8054 0.1302 0.1034 0.073 Uiso 1 1 calc R . .
H13B H 0.8788 0.0408 0.1095 0.073 Uiso 1 1 calc R . .
H13C H 0.8022 -0.0029 0.0734 0.073 Uiso 1 1 calc R . .
C14 C 0.8961(3) 0.0493(5) 0.0197(2) 0.0530(18) Uani 1 1 d . . .
H14A H 0.8626 -0.0248 0.0083 0.080 Uiso 1 1 calc R . .
H14B H 0.9419 0.0172 0.0416 0.080 Uiso 1 1 calc R . .
H14C H 0.9092 0.0928 -0.0077 0.080 Uiso 1 1 calc R . .
C15 C 0.7863(3) 0.1986(5) 0.0104(2) 0.0550(19) Uani 1 1 d . . .
H15A H 0.7599 0.2615 0.0264 0.082 Uiso 1 1 calc R . .
H15B H 0.7530 0.1249 -0.0018 0.082 Uiso 1 1 calc R . .
H15C H 0.8014 0.2420 -0.0163 0.082 Uiso 1 1 calc R . .
C16 C 0.8278(3) 0.6845(5) 0.0922(2) 0.0439(18) Uani 1 1 d . . .
H16A H 0.8419 0.6204 0.0700 0.053 Uiso 1 1 calc R . .
H16B H 0.8616 0.7611 0.0943 0.053 Uiso 1 1 calc R . .
C17 C 0.7481(4) 0.7288(6) 0.0720(2) 0.0522(19) Uani 1 1 d . . .
H17A H 0.7347 0.7969 0.0931 0.063 Uiso 1 1 calc R . .
H17B H 0.7443 0.7685 0.0400 0.063 Uiso 1 1 calc R . .
C18 C 0.6965(5) 0.5384(8) 0.0241(3) 0.099(3) Uani 1 1 d . . .
H18A H 0.7499 0.5184 0.0258 0.119 Uiso 0.448(6) 1 calc PR A 1
H18B H 0.6716 0.4538 0.0274 0.119 Uiso 0.448(6) 1 calc PR A 1
H18C H 0.6996 0.6005 -0.0009 0.119 Uiso 0.552(6) 1 d PR A 2
H18D H 0.7437 0.4909 0.0315 0.119 Uiso 0.552(6) 1 d PR A 2
C19A C 0.6681(10) 0.5810(18) -0.0184(6) 0.097(7) Uani 0.448(6) 1 d P A 1
H19A H 0.6745 0.5146 -0.0419 0.146 Uiso 0.448(6) 1 calc PR A 1
H19B H 0.6937 0.6620 -0.0239 0.146 Uiso 0.448(6) 1 calc PR A 1
H19C H 0.6145 0.5987 -0.0220 0.146 Uiso 0.448(6) 1 calc PR A 1
C21A C 0.5824(19) 0.717(2) 0.0885(9) 0.222(19) Uani 0.448(6) 1 d P A 1
H21A H 0.5384 0.6618 0.0871 0.334 Uiso 0.448(6) 1 calc PR A 1
H21B H 0.5660 0.8069 0.0786 0.334 Uiso 0.448(6) 1 calc PR A 1
H21C H 0.6135 0.7188 0.1212 0.334 Uiso 0.448(6) 1 calc PR A 1
C25A C 0.6847(8) 0.8130(11) 0.2454(5) 0.069(6) Uani 0.448(6) 1 d P A 1
H25A H 0.6750 0.7600 0.2717 0.103 Uiso 0.448(6) 1 calc PR A 1
H25B H 0.6442 0.8769 0.2352 0.103 Uiso 0.448(6) 1 calc PR A 1
H25C H 0.7325 0.8595 0.2562 0.103 Uiso 0.448(6) 1 calc PR A 1
C27A C 0.6695(7) 0.4781(11) 0.2687(5) 0.048(4) Uani 0.448(6) 1 d P A 1
H27A H 0.6611 0.3928 0.2526 0.072 Uiso 0.448(6) 1 calc PR A 1
H27B H 0.6255 0.5341 0.2572 0.072 Uiso 0.448(6) 1 calc PR A 1
H27C H 0.6776 0.4655 0.3033 0.072 Uiso 0.448(6) 1 calc PR A 1
C19B C 0.6401(6) 0.4448(12) 0.0035(4) 0.069(4) Uani 0.552(6) 1 d P A 2
H19D H 0.6361 0.3786 0.0275 0.103 Uiso 0.552(6) 1 calc PR A 2
H19E H 0.6537 0.4021 -0.0239 0.103 Uiso 0.552(6) 1 calc PR A 2
H19F H 0.5917 0.4896 -0.0074 0.103 Uiso 0.552(6) 1 calc PR A 2
C21B C 0.5917(6) 0.7745(10) 0.0213(4) 0.066(4) Uani 0.552(6) 1 d P A 2
H21D H 0.5883 0.7329 -0.0099 0.099 Uiso 0.552(6) 1 calc PR A 2
H21E H 0.6272 0.8479 0.0252 0.099 Uiso 0.552(6) 1 calc PR A 2
H21F H 0.5421 0.8071 0.0231 0.099 Uiso 0.552(6) 1 calc PR A 2
C25B C 0.6092(7) 0.6895(11) 0.1864(5) 0.081(5) Uani 0.552(6) 1 d P A 2
H25D H 0.5977 0.6360 0.1572 0.122 Uiso 0.552(6) 1 calc PR A 2
H25E H 0.5815 0.7724 0.1805 0.122 Uiso 0.552(6) 1 calc PR A 2
H25F H 0.5945 0.6418 0.2123 0.122 Uiso 0.552(6) 1 calc PR A 2
C27B C 0.7349(8) 0.6270(11) 0.2942(4) 0.076(5) Uani 0.552(6) 1 d P A 2
H27D H 0.6936 0.6891 0.2835 0.114 Uiso 0.552(6) 1 calc PR A 2
H27E H 0.7824 0.6751 0.3036 0.114 Uiso 0.552(6) 1 calc PR A 2
H27F H 0.7267 0.5770 0.3217 0.114 Uiso 0.552(6) 1 calc PR A 2
C20 C 0.6193(5) 0.6734(9) 0.0613(3) 0.089(3) Uani 1 1 d . . .
H20A H 0.6185 0.7455 0.0381 0.107 Uiso 0.448(6) 1 calc PR A 1
H20B H 0.5863 0.6044 0.0432 0.107 Uiso 0.448(6) 1 calc PR A 1
H20C H 0.6166 0.7152 0.0912 0.107 Uiso 0.552(6) 1 d PR A 2
H20D H 0.5839 0.6010 0.0563 0.107 Uiso 0.552(6) 1 d PR A 2
C22 C 0.8399(3) 0.7257(5) 0.1775(2) 0.0480(18) Uani 1 1 d . . .
H22A H 0.8028 0.7947 0.1644 0.058 Uiso 1 1 calc R . .
H22B H 0.8901 0.7672 0.1862 0.058 Uiso 1 1 calc R . .
C23 C 0.8219(3) 0.6682(6) 0.2217(2) 0.0523(19) Uani 1 1 d . . .
H23A H 0.8588 0.5986 0.2345 0.063 Uiso 1 1 calc R . .
H23B H 0.8269 0.7375 0.2464 0.063 Uiso 1 1 calc R . .
C24 C 0.6890(4) 0.7163(7) 0.1997(3) 0.090(3) Uani 1 1 d . . .
H24A H 0.6392 0.6757 0.1872 0.108 Uiso 0.448(6) 1 calc PR A 1
H24B H 0.7009 0.7701 0.1737 0.108 Uiso 0.448(6) 1 calc PR A 1
H24C H 0.6969 0.7762 0.2266 0.108 Uiso 0.552(6) 1 d PR A 2
H24D H 0.7012 0.7643 0.1734 0.108 Uiso 0.552(6) 1 d PR A 2
C26 C 0.7379(4) 0.5427(6) 0.2577(3) 0.085(3) Uani 1 1 d . . .
H26A H 0.7548 0.6072 0.2837 0.102 Uiso 0.448(6) 1 calc PR A 1
H26B H 0.7767 0.4732 0.2629 0.102 Uiso 0.448(6) 1 calc PR A 1
H26C H 0.6926 0.4899 0.2505 0.102 Uiso 0.552(6) 1 d PR A 2
H26D H 0.7802 0.4838 0.2680 0.102 Uiso 0.552(6) 1 d PR A 2
C28 C 0.7925(3) 0.2778(5) 0.20491(19) 0.0419(17) Uani 1 1 d . . .
H28A H 0.7606 0.2927 0.2278 0.050 Uiso 1 1 calc R . .
H28B H 0.7723 0.1967 0.1876 0.050 Uiso 1 1 calc R . .
C29 C 0.8731(3) 0.0375(4) 0.25876(18) 0.0429(16) Uani 1 1 d . . .
H29A H 0.8728 -0.0148 0.2301 0.064 Uiso 1 1 calc R . .
H29B H 0.8271 0.0205 0.2695 0.064 Uiso 1 1 calc R . .
H29C H 0.9168 0.0133 0.2842 0.064 Uiso 1 1 calc R . .
C30 C 0.9630(3) 0.2362(5) 0.21879(18) 0.0372(16) Uani 1 1 d . . .
H30A H 0.9782 0.3286 0.2200 0.056 Uiso 1 1 calc R . .
H30B H 0.9510 0.2061 0.1855 0.056 Uiso 1 1 calc R . .
H30C H 1.0043 0.1834 0.2376 0.056 Uiso 1 1 calc R . .
C31 C 0.8946(3) 0.3103(5) 0.30228(19) 0.0346(16) Uani 1 1 d . . .
C32 C 0.8533(3) 0.2817(5) 0.3357(2) 0.0441(17) Uani 1 1 d . . .
H32A H 0.8215 0.2069 0.3304 0.053 Uiso 1 1 calc R . .
C33 C 0.8558(4) 0.3560(5) 0.3765(2) 0.0513(19) Uani 1 1 d . . .
H33A H 0.8245 0.3355 0.3976 0.062 Uiso 1 1 calc R . .
C34 C 0.9050(4) 0.4606(6) 0.3857(2) 0.058(2) Uani 1 1 d . . .
H34A H 0.9088 0.5112 0.4140 0.070 Uiso 1 1 calc R . .
C35 C 0.9481(4) 0.4919(6) 0.3546(2) 0.060(2) Uani 1 1 d . . .
H35A H 0.9812 0.5649 0.3609 0.073 Uiso 1 1 calc R . .
C36 C 0.9436(3) 0.4162(5) 0.3134(2) 0.0433(17) Uani 1 1 d . . .
H36A H 0.9748 0.4377 0.2923 0.052 Uiso 1 1 calc R . .
C37 C 0.6191(3) 0.3550(5) 0.1279(2) 0.0441(17) Uani 1 1 d . . .
H37A H 0.6021 0.3674 0.1579 0.053 Uiso 1 1 calc R . .
H37B H 0.5888 0.4166 0.1045 0.053 Uiso 1 1 calc R . .
C38 C 0.6355(4) 0.0632(6) 0.1465(4) 0.214(7) Uani 1 1 d . . .
H38A H 0.6885 0.0631 0.1454 0.321 Uiso 1 1 calc R . .
H38B H 0.6131 -0.0221 0.1358 0.321 Uiso 1 1 calc R . .
H38C H 0.6314 0.0796 0.1794 0.321 Uiso 1 1 calc R . .
C39 C 0.5972(5) 0.1572(10) 0.0448(4) 0.214(7) Uani 1 1 d . . .
H39A H 0.6494 0.1324 0.0464 0.321 Uiso 1 1 calc R . .
H39B H 0.5844 0.2353 0.0247 0.321 Uiso 1 1 calc R . .
H39C H 0.5639 0.0848 0.0310 0.321 Uiso 1 1 calc R . .
C40 C 0.4837(4) 0.1636(7) 0.1032(2) 0.0518(19) Uani 1 1 d . . .
C41 C 0.4463(4) 0.0516(8) 0.0836(3) 0.111(3) Uani 1 1 d . . .
H41A H 0.4740 -0.0139 0.0716 0.133 Uiso 1 1 calc R . .
C42 C 0.3711(5) 0.0295(10) 0.0805(3) 0.112(3) Uani 1 1 d . . .
H42A H 0.3487 -0.0502 0.0670 0.134 Uiso 1 1 calc R . .
C43 C 0.3292(5) 0.1197(11) 0.0963(3) 0.098(3) Uani 1 1 d . . .
H43A H 0.2767 0.1081 0.0922 0.118 Uiso 1 1 calc R . .
C44 C 0.3643(5) 0.2278(10) 0.1182(3) 0.108(3) Uani 1 1 d . . .
H44A H 0.3368 0.2893 0.1322 0.129 Uiso 1 1 calc R . .
C45 C 0.4393(4) 0.2498(7) 0.1204(3) 0.071(2) Uani 1 1 d . . .
H45A H 0.4612 0.3289 0.1347 0.085 Uiso 1 1 calc R . .

loop_
_atom_site_aniso_label
_atom_site_aniso_U_11
_atom_site_aniso_U_22
_atom_site_aniso_U_33
_atom_site_aniso_U_23
_atom_site_aniso_U_13
_atom_site_aniso_U_12
Y1 0.0324(4) 0.0143(3) 0.0550(4) -0.0040(3) -0.0008(3) 0.0005(3)
Si1 0.0472(12) 0.0218(9) 0.0286(11) -0.0031(8) 0.0056(9) 0.0037(8)
Si2 0.0357(13) 0.0421(13) 0.133(2) -0.0287(13) 0.0150(13) -0.0121(10)
O1 0.037(3) 0.017(2) 0.056(3) -0.0101(19) 0.007(2) -0.0101(19)
N1 0.044(3) 0.016(3) 0.033(3) -0.005(2) 0.001(3) 0.005(2)
N2 0.048(4) 0.036(3) 0.066(4) 0.006(3) 0.001(3) 0.006(3)
N3 0.033(3) 0.022(3) 0.088(4) -0.015(3) 0.023(3) -0.005(3)
C1 0.033(4) 0.026(3) 0.043(4) 0.000(3) 0.005(3) -0.008(3)
C2 0.039(4) 0.011(3) 0.026(4) 0.000(3) 0.001(3) 0.002(3)
C3 0.039(4) 0.014(3) 0.030(4) 0.000(3) -0.001(3) -0.009(3)
C4 0.036(4) 0.018(3) 0.023(4) 0.009(3) 0.001(3) 0.000(3)
C5 0.048(4) 0.019(3) 0.025(4) 0.010(3) 0.001(3) 0.006(3)
C6 0.039(4) 0.011(3) 0.032(4) -0.002(3) -0.002(3) -0.004(3)
C7 0.037(4) 0.014(3) 0.027(4) 0.009(3) 0.003(3) -0.003(3)
C8 0.042(4) 0.025(4) 0.039(4) -0.001(3) 0.004(4) 0.004(3)
C9 0.070(5) 0.035(4) 0.088(6) 0.007(4) 0.028(4) -0.010(4)
C10 0.043(5) 0.108(6) 0.065(5) 0.004(4) 0.000(4) 0.024(4)
C11 0.064(5) 0.056(5) 0.074(5) -0.007(4) 0.034(4) -0.017(4)
C12 0.046(4) 0.034(4) 0.041(4) -0.009(3) 0.009(4) -0.003(3)
C13 0.066(5) 0.032(4) 0.052(4) -0.008(3) 0.019(4) -0.021(3)
C14 0.072(5) 0.030(4) 0.059(5) -0.018(4) 0.020(4) -0.023(4)
C15 0.059(5) 0.047(4) 0.051(5) -0.021(3) -0.002(4) -0.017(4)
C16 0.058(5) 0.017(3) 0.054(5) 0.013(3) 0.006(4) 0.002(3)
C17 0.079(6) 0.035(4) 0.038(4) 0.009(3) 0.004(4) 0.005(4)
C18 0.104(7) 0.082(6) 0.092(7) -0.035(6) -0.014(6) -0.004(6)
C19A 0.105(16) 0.135(19) 0.037(12) 0.039(12) -0.013(11) 0.028(13)
C21A 0.42(5) 0.082(17) 0.12(2) -0.016(16) -0.03(3) 0.12(2)
C25A 0.077(12) 0.024(9) 0.126(15) -0.010(9) 0.066(11) 0.006(8)
C27A 0.051(10) 0.038(9) 0.066(11) -0.023(7) 0.036(8) -0.018(7)
C19B 0.058(9) 0.064(9) 0.070(10) -0.003(9) -0.014(7) 0.008(8)
C21B 0.079(10) 0.059(8) 0.056(9) 0.031(7) 0.007(7) 0.059(7)
C25B 0.081(12) 0.060(9) 0.111(12) -0.024(8) 0.040(10) 0.009(8)
C27B 0.156(14) 0.059(9) 0.024(8) -0.003(7) 0.039(8) 0.046(9)
C20 0.124(8) 0.081(7) 0.061(7) 0.022(5) 0.021(6) 0.037(6)
C22 0.060(5) 0.021(4) 0.066(5) -0.003(4) 0.019(4) -0.006(3)
C23 0.044(5) 0.038(4) 0.073(5) -0.023(4) 0.009(4) -0.001(3)
C24 0.045(5) 0.064(5) 0.142(8) -0.040(5) -0.015(5) 0.020(5)
C26 0.112(7) 0.025(4) 0.141(8) -0.012(5) 0.076(6) 0.000(4)
C28 0.047(4) 0.026(3) 0.043(4) -0.019(3) -0.007(3) 0.007(3)
C29 0.061(4) 0.026(4) 0.036(4) 0.000(3) -0.001(3) 0.007(3)
C30 0.042(4) 0.030(3) 0.036(4) 0.005(3) 0.003(3) 0.016(3)
C31 0.049(4) 0.024(4) 0.028(4) 0.006(3) 0.002(3) 0.004(3)
C32 0.085(5) 0.019(3) 0.032(4) -0.002(3) 0.020(4) -0.013(3)
C33 0.097(6) 0.027(4) 0.038(4) -0.006(3) 0.033(4) -0.004(4)
C34 0.114(6) 0.034(4) 0.032(4) -0.011(3) 0.029(4) -0.016(4)
C35 0.097(6) 0.044(4) 0.041(5) -0.023(4) 0.017(4) -0.028(4)
C36 0.054(4) 0.042(4) 0.031(4) -0.004(3) 0.005(3) -0.012(4)
C37 0.041(4) 0.029(4) 0.062(5) 0.008(3) 0.010(3) 0.001(3)
C38 0.046(5) 0.026(5) 0.52(2) 0.092(8) -0.031(8) -0.002(4)
C39 0.168(10) 0.277(13) 0.248(13) -0.222(12) 0.150(10) -0.163(10)
C40 0.035(5) 0.052(5) 0.057(5) -0.001(4) -0.011(4) -0.002(4)
C41 0.042(5) 0.097(7) 0.184(10) -0.055(7) 0.007(6) -0.024(5)
C42 0.056(7) 0.110(9) 0.154(9) -0.024(7) -0.007(6) -0.046(6)
C43 0.044(6) 0.119(9) 0.122(9) 0.018(7) 0.000(6) -0.020(6)
C44 0.047(6) 0.122(8) 0.158(9) -0.020(7) 0.031(6) 0.001(6)
C45 0.038(5) 0.064(5) 0.106(7) 0.005(5) 0.007(5) -0.012(4)

loop_
_atom_type_symbol
_atom_type_description
_atom_type_scat_dispersion_real
_atom_type_scat_dispersion_imag
_atom_type_scat_source
C C 0.0033 0.0016 'International Tables Vol C Tables 4.2.6.8 and 6.1.1.4'
H H 0.0000 0.0000 'International Tables Vol C Tables 4.2.6.8 and 6.1.1.4'
N N 0.0061 0.0033 'International Tables Vol C Tables 4.2.6.8 and 6.1.1.4'
O O 0.0106 0.0060 'International Tables Vol C Tables 4.2.6.8 and 6.1.1.4'
Si Si 0.0817 0.0704 'International Tables Vol C Tables 4.2.6.8 and 6.1.1.4'
Y Y -2.7962 3.5667 'International Tables Vol C Tables 4.2.6.8 and 6.1.1.4'

loop_
_geom_angle_atom_site_label_1
_geom_angle_atom_site_label_2
_geom_angle_atom_site_label_3
_geom_angle
_geom_angle_publ_flag
O1 Y1 C28 88.17(16) yes
O1 Y1 C37 112.95(16) yes
C28 Y1 C37 92.58(18) yes
O1 Y1 N1 76.55(13) yes
C28 Y1 N1 114.41(16) yes
C37 Y1 N1 152.11(16) yes
O1 Y1 N3 143.76(14) yes
C28 Y1 N3 89.50(17) yes
C37 Y1 N3 103.28(17) yes
N1 Y1 N3 71.62(14) yes
O1 Y1 N2 86.10(15) yes
C28 Y1 N2 173.66(17) yes
C37 Y1 N2 87.16(17) yes
N1 Y1 N2 66.81(14) yes
N3 Y1 N2 96.72(16) yes
C28 Si1 C30 113.7(3) ?
C28 Si1 C31 108.6(2) ?
C30 Si1 C31 109.0(3) ?
C28 Si1 C29 112.4(2) ?
C30 Si1 C29 105.8(2) ?
C31 Si1 C29 107.2(2) ?
C37 Si2 C38 111.5(3) ?
C37 Si2 C40 115.2(3) ?
C38 Si2 C40 105.2(3) ?
C37 Si2 C39 113.0(4) ?
C38 Si2 C39 106.9(5) ?
C40 Si2 C39 104.4(4) ?
C7 O1 Y1 143.0(3) ?
C16 N1 C22 110.9(4) ?
C16 N1 C1 109.8(4) ?
C22 N1 C1 107.7(4) ?
C16 N1 Y1 113.9(3) ?
C22 N1 Y1 110.7(3) ?
C1 N1 Y1 103.5(3) ?
C20 N2 C17 108.0(5) ?
C20 N2 C18 108.5(6) ?
C17 N2 C18 109.7(6) ?
C20 N2 Y1 117.9(4) ?
C17 N2 Y1 108.4(3) ?
C18 N2 Y1 104.1(4) ?
C24 N3 C23 110.4(5) ?
C24 N3 C26 111.0(5) ?
C23 N3 C26 107.8(5) ?
C24 N3 Y1 114.2(4) ?
C23 N3 Y1 102.6(3) ?
C26 N3 Y1 110.4(3) ?
N1 C1 C2 117.7(4) ?
C3 C2 C7 121.5(5) ?
C3 C2 C1 117.7(5) ?
C7 C2 C1 120.5(5) ?
C2 C3 C4 122.0(5) ?
C3 C4 C5 115.8(5) ?
C3 C4 C8 121.0(5) ?
C5 C4 C8 123.2(5) ?
C6 C5 C4 124.8(5) ?
C5 C6 C7 118.2(5) ?
C5 C6 C12 121.3(5) ?
C7 C6 C12 120.5(5) ?
O1 C7 C6 122.9(5) ?
O1 C7 C2 119.6(5) ?
C6 C7 C2 117.5(5) ?
C4 C8 C11 113.4(5) ?
C4 C8 C10 109.2(5) ?
C11 C8 C10 107.9(5) ?
C4 C8 C9 110.1(5) ?
C11 C8 C9 107.0(5) ?
C10 C8 C9 109.2(5) ?
C15 C12 C13 110.3(5) ?
C15 C12 C14 107.8(5) ?
C13 C12 C14 106.9(5) ?
C15 C12 C6 109.6(5) ?
C13 C12 C6 109.5(5) ?
C14 C12 C6 112.6(5) ?
N1 C16 C17 113.4(5) ?
N2 C17 C16 111.8(5) ?
C19A C18 C19B 74.9(10) ?
C19A C18 N2 121.5(11) ?
C19B C18 N2 123.3(9) ?
C21A C20 N2 134.9(16) ?
C21A C20 C21B 95.5(14) ?
N2 C20 C21B 119.0(8) ?
N1 C22 C23 111.9(5) ?
N3 C23 C22 113.0(5) ?
C25B C24 N3 122.6(7) ?
C25B C24 C25A 95.2(8) ?
N3 C24 C25A 112.9(7) ?
C27B C26 N3 112.9(7) ?
C27B C26 C27A 85.9(8) ?
N3 C26 C27A 129.1(8) ?
Si1 C28 Y1 142.0(3) ?
C32 C31 C36 115.6(5) ?
C32 C31 Si1 120.8(4) ?
C36 C31 Si1 123.4(5) ?
C31 C32 C33 123.7(6) ?
C34 C33 C32 118.3(6) ?
C35 C34 C33 120.5(6) ?
C34 C35 C36 119.9(6) ?
C31 C36 C35 121.8(6) ?
Si2 C37 Y1 129.8(3) ?
C45 C40 C41 113.5(6) ?
C45 C40 Si2 123.0(5) ?
C41 C40 Si2 123.5(6) ?
C42 C41 C40 123.6(8) ?
C43 C42 C41 120.5(9) ?
C42 C43 C44 117.9(9) ?
C43 C44 C45 120.9(9) ?
C40 C45 C44 123.3(7) ?

loop_
_geom_bond_atom_site_label_1
_geom_bond_atom_site_label_2
_geom_bond_distance
_geom_bond_publ_flag
Y1 O1 2.104(4) yes
Y1 C28 2.425(5) yes
Y1 C37 2.430(5) yes
Y1 N1 2.538(4) yes
Y1 N3 2.594(5) yes
Y1 N2 2.832(5) yes
Si1 C28 1.814(5) ?
Si1 C30 1.872(5) ?
Si1 C31 1.877(6) ?
Si1 C29 1.896(5) ?
Si2 C37 1.811(5) ?
Si2 C38 1.849(7) ?
Si2 C40 1.868(7) ?
Si2 C39 1.882(9) ?
O1 C7 1.323(6) ?
N1 C16 1.474(6) ?
N1 C22 1.493(6) ?
N1 C1 1.501(6) ?
N2 C20 1.455(9) ?
N2 C17 1.482(7) ?
N2 C18 1.498(8) ?
N3 C24 1.468(7) ?
N3 C23 1.478(6) ?
N3 C26 1.506(8) ?
C1 C2 1.516(7) ?
C2 C3 1.378(7) ?
C2 C7 1.418(7) ?
C3 C4 1.387(7) ?
C4 C5 1.397(7) ?
C4 C8 1.513(7) ?
C5 C6 1.388(7) ?
C6 C7 1.415(7) ?
C6 C12 1.542(7) ?
C8 C11 1.523(7) ?
C8 C10 1.539(7) ?
C8 C9 1.542(7) ?
C12 C15 1.532(7) ?
C12 C13 1.535(7) ?
C12 C14 1.546(7) ?
C16 C17 1.510(7) ?
C18 C19A 1.287(14) ?
C18 C19B 1.430(12) ?
C21A C20 1.23(3) ?
C25A C24 1.658(14) ?
C27A C26 1.514(12) ?
C21B C20 1.539(11) ?
C25B C24 1.448(12) ?
C27B C26 1.368(11) ?
C22 C23 1.505(7) ?
C31 C32 1.387(7) ?
C31 C36 1.392(7) ?
C32 C33 1.387(7) ?
C33 C34 1.382(7) ?
C34 C35 1.363(8) ?
C35 C36 1.400(7) ?
C40 C45 1.368(8) ?
C40 C41 1.381(8) ?
C41 C42 1.380(10) ?
C42 C43 1.344(10) ?
C43 C44 1.353(10) ?
C44 C45 1.380(9) ?
